data_4033213
loop_
_publ_author_name
'Yang, Ren-Yin'
'Sun, Jing'
'Tao, Yao'
'Sun, Qiu'
'Yan, Chao-Guo'

_publ_section_title
;
 TfOH-Catalyzed One-Pot Domino Reaction for Diastereoselective Synthesis
 of Polysubstituted Tetrahydrospiro[carbazole-1,3'-indoline]s.
;
_journal_issue 24
_journal_name_full 'The Journal of organic chemistry'
_journal_page_first 13277
_journal_page_last 13287
_journal_paper_doi 10.1021/acs.joc.7b02397
_journal_volume 82
_journal_year 2017
_chemical_formula_moiety 'C41 H33 N3 O4'
_chemical_formula_sum 'C41 H33 N3 O4'
_chemical_formula_weight 631.70
_space_group_crystal_system orthorhombic
_space_group_IT_number 33
_space_group_name_Hall 'P 2c -2n'
_space_group_name_H-M_alt 'P n a 21'
_symmetry_space_group_name_Hall 'P 2c -2n'
_symmetry_space_group_name_H-M 'P n a 21'
_atom_sites_solution_hydrogens geom
_audit_creation_method SHELXL-2014/7
_cell_angle_alpha 90
_cell_angle_beta 90
_cell_angle_gamma 90
_cell_formula_units_Z 4
_cell_length_a 21.8784(19)
_cell_length_b 16.5957(14)
_cell_length_c 9.1581(7)
_cell_measurement_reflns_used 9375
_cell_measurement_temperature 296(2)
_cell_measurement_theta_max 20.90
_cell_measurement_theta_min 2.23
_cell_volume 3325.2(5)
_computing_cell_refinement 'Bruker SAINT'
_computing_data_collection 'Bruker APEX2'
_computing_data_reduction 'Bruker SAINT'
_computing_molecular_graphics 'Bruker SHELXTL'
_computing_publication_material 'Bruker SHELXTL'
_computing_structure_refinement 'SHELXL-2014/7 (Sheldrick, 2014)'
_computing_structure_solution 'SHELXS-97 (Sheldrick 2008)'
_diffrn_ambient_temperature 296(2)
_diffrn_measured_fraction_theta_full 0.998
_diffrn_measured_fraction_theta_max 0.998
_diffrn_measurement_device_type 'CCD area detector'
_diffrn_measurement_method 'phi and omega scans'
_diffrn_radiation_source 'fine-focus sealed tube'
_diffrn_radiation_type MoK\a
_diffrn_radiation_wavelength 0.71073
_diffrn_reflns_av_R_equivalents 0.0698
_diffrn_reflns_av_unetI/netI 0.0691
_diffrn_reflns_Laue_measured_fraction_full 0.998
_diffrn_reflns_Laue_measured_fraction_max 0.998
_diffrn_reflns_limit_h_max 27
_diffrn_reflns_limit_h_min -28
_diffrn_reflns_limit_k_max 21
_diffrn_reflns_limit_k_min -21
_diffrn_reflns_limit_l_max 11
_diffrn_reflns_limit_l_min -11
_diffrn_reflns_number 48446
_diffrn_reflns_point_group_measured_fraction_full 0.969
_diffrn_reflns_point_group_measured_fraction_max 0.952
_diffrn_reflns_theta_full 25.242
_diffrn_reflns_theta_max 27.492
_diffrn_reflns_theta_min 2.455
_exptl_absorpt_coefficient_mu 0.082
_exptl_absorpt_correction_T_max 0.984
_exptl_absorpt_correction_T_min 0.979
_exptl_absorpt_correction_type multi-scan
_exptl_absorpt_process_details sadabs
_exptl_crystal_colour yellow
_exptl_crystal_density_diffrn 1.262
_exptl_crystal_description block
_exptl_crystal_F_000 1328
_exptl_crystal_size_max 0.260
_exptl_crystal_size_mid 0.220
_exptl_crystal_size_min 0.200
_refine_diff_density_max 0.126
_refine_diff_density_min -0.148
_refine_diff_density_rms 0.033
_refine_ls_abs_structure_details
; 
 Flack x determined using 1390 quotients [(I+)-(I-)]/[(I+)+(I-)] 
 (Parsons, Flack and Wagner, Acta Cryst. B69 (2013) 249-259). 
;
_refine_ls_abs_structure_Flack 0.0(6)
_refine_ls_extinction_method none
_refine_ls_goodness_of_fit_ref 1.010
_refine_ls_hydrogen_treatment constr
_refine_ls_matrix_type full
_refine_ls_number_parameters 435
_refine_ls_number_reflns 7267
_refine_ls_number_restraints 1
_refine_ls_restrained_S_all 1.010
_refine_ls_R_factor_all 0.1360
_refine_ls_R_factor_gt 0.0537
_refine_ls_shift/su_max 0.000
_refine_ls_shift/su_mean 0.000
_refine_ls_structure_factor_coef Fsqd
_refine_ls_weighting_details 'w=1/[\s^2^(Fo^2^)+(0.0515P)^2^+0.1227P] where P=(Fo^2^+2Fc^2^)/3'
_refine_ls_weighting_scheme calc
_refine_ls_wR_factor_gt 0.0915
_refine_ls_wR_factor_ref 0.1112
_reflns_Friedel_coverage 0.796
_reflns_Friedel_fraction_full 0.936
_reflns_Friedel_fraction_max 0.901
_reflns_number_gt 4051
_reflns_number_total 7267
_reflns_threshold_expression 'I > 2\s(I)'
_cod_data_source_file jo7b02397_si_002.cif
_cod_data_source_block 2a
_cod_depositor_comments 'Adding full bibliography for 4033209--4033221.cif.'
_cod_database_code 4033213
_shelx_shelxl_version_number 2014/7
_shelx_space_group_comment
; 
The symmetry employed for this shelxl refinement is uniquely defined 
by the following loop, which should always be used as a source of 
symmetry information in preference to the above space-group names. 
They are only intended as comments. 
;
_shelx_estimated_absorpt_t_min 0.979
_shelx_estimated_absorpt_t_max 0.984

loop_
_space_group_symop_operation_xyz
'x, y, z'
'-x, -y, z+1/2'
'x+1/2, -y+1/2, z'
'-x+1/2, y+1/2, z+1/2'

loop_
_atom_site_label
_atom_site_type_symbol
_atom_site_fract_x
_atom_site_fract_y
_atom_site_fract_z
_atom_site_U_iso_or_equiv
_atom_site_adp_type
_atom_site_occupancy
_atom_site_site_symmetry_order
_atom_site_calc_flag
_atom_site_refinement_flags_posn
_atom_site_refinement_flags_adp
C1 C 0.27346(18) 0.4833(2) 0.8497(5) 0.0801(12) Uani 1 1 d . .
H1 H 0.2476 0.4693 0.7732 0.096 Uiso 1 1 calc R U
C2 C 0.2789(2) 0.4325(3) 0.9688(7) 0.0903(14) Uani 1 1 d . .
H2 H 0.2572 0.3843 0.9712 0.108 Uiso 1 1 calc R U
C3 C 0.3155(2) 0.4525(3) 1.0814(7) 0.0964(15) Uani 1 1 d . .
H3 H 0.3191 0.4182 1.1614 0.116 Uiso 1 1 calc R U
C4 C 0.3475(2) 0.5231(3) 1.0778(6) 0.0984(14) Uani 1 1 d . .
H4 H 0.3726 0.5371 1.1557 0.118 Uiso 1 1 calc R U
C5 C 0.3427(2) 0.5737(3) 0.9591(5) 0.0824(12) Uani 1 1 d . .
H5 H 0.3647 0.6216 0.9577 0.099 Uiso 1 1 calc R U
C6 C 0.30584(16) 0.5546(2) 0.8430(5) 0.0655(10) Uani 1 1 d . .
C7 C 0.29798(17) 0.6101(2) 0.7154(5) 0.0746(11) Uani 1 1 d . .
H7A H 0.2824 0.5793 0.6336 0.090 Uiso 1 1 calc R U
H7B H 0.2674 0.6502 0.7402 0.090 Uiso 1 1 calc R U
C8 C 0.36086(16) 0.7333(2) 0.6799(4) 0.0542(9) Uani 1 1 d . .
C9 C 0.42333(14) 0.7556(2) 0.6082(3) 0.0483(8) Uani 1 1 d . .
C10 C 0.44625(16) 0.6739(2) 0.5594(4) 0.0521(8) Uani 1 1 d . .
C11 C 0.49869(18) 0.6521(2) 0.4873(4) 0.0702(10) Uani 1 1 d . .
H11 H 0.5276 0.6908 0.4624 0.084 Uiso 1 1 calc R U
C12 C 0.5080(2) 0.5722(3) 0.4521(5) 0.0929(13) Uani 1 1 d . .
H12 H 0.5433 0.5570 0.4027 0.111 Uiso 1 1 calc R U
C13 C 0.4652(3) 0.5148(3) 0.4898(6) 0.1074(16) Uani 1 1 d . .
H13 H 0.4718 0.4612 0.4648 0.129 Uiso 1 1 calc R U
C14 C 0.4124(2) 0.5359(3) 0.5645(5) 0.0886(13) Uani 1 1 d . .
H14 H 0.3836 0.4972 0.5906 0.106 Uiso 1 1 calc R U
C15 C 0.40386(17) 0.6156(2) 0.5986(4) 0.0615(9) Uani 1 1 d . .
C16 C 0.46951(14) 0.79546(19) 0.7156(3) 0.0494(8) Uani 1 1 d . .
H16 H 0.5082 0.8032 0.6634 0.059 Uiso 1 1 calc R U
C17 C 0.48255(17) 0.7444(2) 0.8507(4) 0.0553(9) Uani 1 1 d . .
C18 C 0.54677(15) 0.73138(18) 0.8983(3) 0.0475(8) Uani 1 1 d . .
C19 C 0.59666(16) 0.7402(2) 0.8064(4) 0.0634(9) Uani 1 1 d . .
H19 H 0.5905 0.7559 0.7101 0.076 Uiso 1 1 calc R U
C20 C 0.65543(18) 0.7260(2) 0.8556(4) 0.0721(11) Uani 1 1 d . .
H20 H 0.6882 0.7311 0.7915 0.087 Uiso 1 1 calc R U
C21 C 0.66594(18) 0.7043(2) 0.9978(4) 0.0735(11) Uani 1 1 d . .
C22 C 0.7305(2) 0.6908(4) 1.0520(6) 0.130(2) Uani 1 1 d . .
H22A H 0.7467 0.6426 1.0089 0.195 Uiso 1 1 calc R U
H22B H 0.7302 0.6853 1.1563 0.195 Uiso 1 1 calc R U
H22C H 0.7556 0.7359 1.0251 0.195 Uiso 1 1 calc R U
C23 C 0.61597(19) 0.6939(3) 1.0882(4) 0.0757(12) Uani 1 1 d . .
H23 H 0.6222 0.6773 1.1840 0.091 Uiso 1 1 calc R U
C24 C 0.55755(17) 0.7072(2) 1.0403(4) 0.0612(9) Uani 1 1 d . .
H24 H 0.5249 0.7000 1.1040 0.073 Uiso 1 1 calc R U
C25 C 0.44039(17) 1.0742(2) 0.7641(4) 0.0633(10) Uani 1 1 d . .
H25 H 0.4829 1.0740 0.7644 0.076 Uiso 1 1 calc R U
C26 C 0.40944(18) 1.1364(2) 0.8311(4) 0.0689(10) Uani 1 1 d . .
H26 H 0.4307 1.1772 0.8788 0.083 Uiso 1 1 calc R U
C27 C 0.34663(18) 1.1371(2) 0.8261(4) 0.0611(9) Uani 1 1 d . .
C28 C 0.31469(17) 1.0779(2) 0.7537(4) 0.0644(10) Uani 1 1 d . .
H28 H 0.2723 1.0803 0.7481 0.077 Uiso 1 1 calc R U
C29 C 0.34591(15) 1.0153(2) 0.6896(4) 0.0567(9) Uani 1 1 d . .
H29 H 0.3244 0.9750 0.6413 0.068 Uiso 1 1 calc R U
C30 C 0.40905(15) 1.01185(19) 0.6962(3) 0.0483(8) Uani 1 1 d . .
C31 C 0.44446(14) 0.93943(19) 0.6433(3) 0.0505(8) Uani 1 1 d . .
H31 H 0.4862 0.9569 0.6210 0.061 Uiso 1 1 calc R U
C32 C 0.44755(15) 0.87799(19) 0.7684(3) 0.0536(9) Uani 1 1 d . .
H32A H 0.4752 0.8977 0.8431 0.064 Uiso 1 1 calc R U
H32B H 0.4073 0.8724 0.8119 0.064 Uiso 1 1 calc R U
C33 C 0.37831(17) 0.7255(2) 0.2811(4) 0.0651(10) Uani 1 1 d . .
H33A H 0.4153 0.7003 0.2482 0.098 Uiso 1 1 calc R U
H33B H 0.3517 0.7344 0.1992 0.098 Uiso 1 1 calc R U
H33C H 0.3583 0.6912 0.3507 0.098 Uiso 1 1 calc R U
C34 C 0.41264(13) 0.8184(2) 0.4905(3) 0.0469(8) Uani 1 1 d . .
C35 C 0.41866(14) 0.89939(19) 0.5096(3) 0.0451(8) Uani 1 1 d . .
C36 C 0.40190(14) 0.9376(2) 0.3755(3) 0.0444(8) Uani 1 1 d . .
C37 C 0.39793(14) 1.0180(2) 0.3286(4) 0.0554(9) Uani 1 1 d . .
H37 H 0.4069 1.0602 0.3920 0.066 Uiso 1 1 calc R U
C38 C 0.38049(16) 1.0329(2) 0.1871(4) 0.0642(10) Uani 1 1 d . .
H38 H 0.3772 1.0859 0.1549 0.077 Uiso 1 1 calc R U
C39 C 0.36766(16) 0.9704(3) 0.0915(4) 0.0667(10) Uani 1 1 d . .
H39 H 0.3567 0.9825 -0.0042 0.080 Uiso 1 1 calc R U
C40 C 0.37073(14) 0.8913(2) 0.1338(4) 0.0573(9) Uani 1 1 d . .
H40 H 0.3625 0.8497 0.0686 0.069 Uiso 1 1 calc R U
C41 C 0.38669(13) 0.8754(2) 0.2785(3) 0.0459(8) Uani 1 1 d . .
N1 N 0.35370(13) 0.65176(17) 0.6691(3) 0.0608(8) Uani 1 1 d . .
N2 N 0.3138(2) 1.2001(2) 0.9049(4) 0.0846(11) Uani 1 1 d . .
N3 N 0.39274(11) 0.80221(16) 0.3492(3) 0.0484(7) Uani 1 1 d . .
O1 O 0.32396(11) 0.78016(16) 0.7324(3) 0.0668(7) Uani 1 1 d . .
O2 O 0.44009(12) 0.71918(17) 0.9226(3) 0.0806(8) Uani 1 1 d . .
O3 O 0.25822(19) 1.2008(2) 0.9008(5) 0.1236(13) Uani 1 1 d . .
O4 O 0.34358(19) 1.2495(2) 0.9726(4) 0.1228(13) Uani 1 1 d . .

loop_
_atom_site_aniso_label
_atom_site_aniso_U_11
_atom_site_aniso_U_22
_atom_site_aniso_U_33
_atom_site_aniso_U_23
_atom_site_aniso_U_13
_atom_site_aniso_U_12
C1 0.067(3) 0.065(3) 0.109(3) 0.010(3) 0.019(2) -0.007(2)
C2 0.087(3) 0.056(3) 0.128(4) 0.022(3) 0.037(3) 0.001(2)
C3 0.104(4) 0.080(4) 0.105(4) 0.036(3) 0.030(3) 0.022(3)
C4 0.116(4) 0.097(4) 0.082(3) 0.021(3) 0.009(3) -0.007(3)
C5 0.092(3) 0.073(3) 0.082(3) 0.017(2) 0.009(3) -0.011(2)
C6 0.057(2) 0.060(2) 0.079(3) 0.011(2) 0.014(2) 0.000(2)
C7 0.064(2) 0.069(3) 0.090(3) 0.016(2) -0.002(2) -0.017(2)
C8 0.056(2) 0.059(3) 0.0471(19) 0.0120(19) -0.0064(17) -0.003(2)
C9 0.0496(19) 0.052(2) 0.0439(18) 0.0084(16) -0.0011(15) 0.0015(16)
C10 0.059(2) 0.049(2) 0.0490(18) 0.0098(16) 0.0004(18) 0.0060(18)
C11 0.076(3) 0.061(3) 0.073(2) 0.006(2) 0.009(2) 0.011(2)
C12 0.108(3) 0.068(3) 0.103(3) 0.001(3) 0.027(3) 0.025(3)
C13 0.143(5) 0.055(3) 0.124(4) 0.000(3) 0.022(4) 0.025(3)
C14 0.111(4) 0.054(3) 0.101(3) 0.002(2) 0.014(3) -0.007(2)
C15 0.072(2) 0.050(2) 0.062(2) 0.0058(19) -0.0034(19) 0.005(2)
C16 0.0455(18) 0.058(2) 0.0448(18) 0.0072(17) -0.0032(14) -0.0005(16)
C17 0.060(2) 0.055(2) 0.051(2) 0.0078(18) -0.0076(19) -0.0043(18)
C18 0.055(2) 0.0400(18) 0.0481(19) 0.0016(15) -0.0096(17) 0.0027(15)
C19 0.064(2) 0.073(2) 0.0533(19) 0.0123(19) -0.0072(18) 0.0043(19)
C20 0.056(3) 0.090(3) 0.069(3) 0.011(2) -0.002(2) 0.010(2)
C21 0.067(3) 0.084(3) 0.070(3) -0.001(2) -0.018(2) 0.015(2)
C22 0.070(3) 0.214(6) 0.106(4) 0.021(4) -0.033(3) 0.029(3)
C23 0.081(3) 0.092(3) 0.055(2) 0.005(2) -0.022(2) 0.009(2)
C24 0.067(2) 0.070(2) 0.0468(19) 0.0067(17) -0.0069(18) 0.0028(19)
C25 0.056(2) 0.055(2) 0.079(2) 0.001(2) -0.017(2) -0.0047(19)
C26 0.079(3) 0.051(2) 0.076(3) -0.003(2) -0.024(2) -0.004(2)
C27 0.079(3) 0.053(2) 0.0513(19) -0.0012(18) -0.0210(19) 0.012(2)
C28 0.055(2) 0.075(3) 0.063(2) -0.002(2) -0.0141(19) 0.008(2)
C29 0.050(2) 0.065(2) 0.055(2) -0.0109(19) -0.0115(16) -0.0025(18)
C30 0.053(2) 0.049(2) 0.0435(17) 0.0042(16) -0.0100(15) -0.0046(17)
C31 0.0446(18) 0.056(2) 0.0507(19) 0.0058(17) -0.0058(16) -0.0013(16)
C32 0.057(2) 0.058(2) 0.0463(18) 0.0031(17) -0.0107(16) -0.0040(17)
C33 0.072(2) 0.063(2) 0.060(2) -0.0055(19) -0.0076(19) -0.0056(19)
C34 0.0424(18) 0.055(2) 0.0430(18) 0.0026(17) -0.0021(14) -0.0002(16)
C35 0.0422(18) 0.053(2) 0.0402(17) 0.0017(16) -0.0035(14) -0.0023(15)
C36 0.0375(17) 0.052(2) 0.0433(18) 0.0055(17) 0.0005(14) -0.0019(15)
C37 0.051(2) 0.060(2) 0.055(2) 0.0031(18) 0.0008(17) -0.0004(17)
C38 0.074(2) 0.065(2) 0.054(2) 0.020(2) -0.0012(18) 0.0025(19)
C39 0.075(3) 0.083(3) 0.0422(19) 0.016(2) -0.0036(18) 0.002(2)
C40 0.058(2) 0.072(3) 0.0415(19) 0.0014(18) -0.0009(16) -0.0013(18)
C41 0.0375(18) 0.058(2) 0.0418(18) 0.0067(17) 0.0031(14) 0.0013(15)
N1 0.0604(19) 0.056(2) 0.0664(19) 0.0111(16) 0.0029(15) -0.0086(15)
N2 0.112(3) 0.070(2) 0.071(2) -0.010(2) -0.021(2) 0.030(2)
N3 0.0500(16) 0.0548(18) 0.0404(14) -0.0012(14) -0.0018(12) -0.0010(13)
O1 0.0552(14) 0.0720(17) 0.0734(17) 0.0014(13) 0.0108(13) 0.0092(13)
O2 0.0636(17) 0.114(2) 0.0643(16) 0.0360(16) -0.0066(13) -0.0186(16)
O3 0.101(3) 0.127(3) 0.143(3) -0.039(2) -0.009(2) 0.041(2)
O4 0.151(3) 0.094(2) 0.123(3) -0.051(2) -0.038(3) 0.034(2)

loop_
_atom_type_symbol
_atom_type_description
_atom_type_scat_dispersion_real
_atom_type_scat_dispersion_imag
_atom_type_scat_source
C C 0.0033 0.0016 'International Tables Vol C Tables 4.2.6.8 and 6.1.1.4'
H H 0.0000 0.0000 'International Tables Vol C Tables 4.2.6.8 and 6.1.1.4'
N N 0.0061 0.0033 'International Tables Vol C Tables 4.2.6.8 and 6.1.1.4'
O O 0.0106 0.0060 'International Tables Vol C Tables 4.2.6.8 and 6.1.1.4'

loop_
_geom_angle_atom_site_label_1
_geom_angle_atom_site_label_2
_geom_angle_atom_site_label_3
_geom_angle
C6 C1 C2 120.9(5)
C6 C1 H1 119.6
C2 C1 H1 119.6
C3 C2 C1 120.3(4)
C3 C2 H2 119.9
C1 C2 H2 119.9
C2 C3 C4 119.8(5)
C2 C3 H3 120.1
C4 C3 H3 120.1
C3 C4 C5 120.3(5)
C3 C4 H4 119.9
C5 C4 H4 119.9
C6 C5 C4 121.1(4)
C6 C5 H5 119.5
C4 C5 H5 119.5
C5 C6 C1 117.7(4)
C5 C6 C7 122.1(3)
C1 C6 C7 120.2(4)
N1 C7 C6 114.9(3)
N1 C7 H7A 108.5
C6 C7 H7A 108.5
N1 C7 H7B 108.5
C6 C7 H7B 108.5
H7A C7 H7B 107.5
O1 C8 N1 125.8(3)
O1 C8 C9 126.4(3)
N1 C8 C9 107.8(3)
C10 C9 C34 117.2(3)
C10 C9 C16 110.6(3)
C34 C9 C16 104.9(3)
C10 C9 C8 101.6(3)
C34 C9 C8 109.1(3)
C16 C9 C8 113.8(3)
C11 C10 C15 120.0(3)
C11 C10 C9 130.9(3)
C15 C10 C9 109.1(3)
C10 C11 C12 119.2(4)
C10 C11 H11 120.4
C12 C11 H11 120.4
C13 C12 C11 120.4(4)
C13 C12 H12 119.8
C11 C12 H12 119.8
C12 C13 C14 120.9(4)
C12 C13 H13 119.5
C14 C13 H13 119.5
C15 C14 C13 117.9(4)
C15 C14 H14 121.0
C13 C14 H14 121.0
C14 C15 C10 121.5(4)
C14 C15 N1 128.4(4)
C10 C15 N1 110.0(3)
C17 C16 C32 107.4(3)
C17 C16 C9 113.4(3)
C32 C16 C9 112.1(3)
C17 C16 H16 107.9
C32 C16 H16 107.9
C9 C16 H16 107.9
O2 C17 C18 121.0(3)
O2 C17 C16 119.2(3)
C18 C17 C16 119.6(3)
C24 C18 C19 117.9(3)
C24 C18 C17 118.6(3)
C19 C18 C17 123.5(3)
C20 C19 C18 121.1(3)
C20 C19 H19 119.4
C18 C19 H19 119.4
C21 C20 C19 120.7(4)
C21 C20 H20 119.7
C19 C20 H20 119.7
C20 C21 C23 118.0(4)
C20 C21 C22 120.5(4)
C23 C21 C22 121.5(4)
C21 C22 H22A 109.5
C21 C22 H22B 109.5
H22A C22 H22B 109.5
C21 C22 H22C 109.5
H22A C22 H22C 109.5
H22B C22 H22C 109.5
C24 C23 C21 121.7(4)
C24 C23 H23 119.1
C21 C23 H23 119.1
C23 C24 C18 120.5(4)
C23 C24 H24 119.8
C18 C24 H24 119.8
C26 C25 C30 121.0(3)
C26 C25 H25 119.5
C30 C25 H25 119.5
C27 C26 C25 118.8(3)
C27 C26 H26 120.6
C25 C26 H26 120.6
C26 C27 C28 121.2(3)
C26 C27 N2 118.8(4)
C28 C27 N2 120.0(4)
C29 C28 C27 119.5(3)
C29 C28 H28 120.2
C27 C28 H28 120.2
C28 C29 C30 120.6(3)
C28 C29 H29 119.7
C30 C29 H29 119.7
C29 C30 C25 118.8(3)
C29 C30 C31 122.1(3)
C25 C30 C31 118.9(3)
C35 C31 C30 114.9(3)
C35 C31 C32 109.3(3)
C30 C31 C32 108.2(3)
C35 C31 H31 108.1
C30 C31 H31 108.1
C32 C31 H31 108.1
C16 C32 C31 111.9(3)
C16 C32 H32A 109.2
C31 C32 H32A 109.2
C16 C32 H32B 109.2
C31 C32 H32B 109.2
H32A C32 H32B 107.9
N3 C33 H33A 109.5
N3 C33 H33B 109.5
H33A C33 H33B 109.5
N3 C33 H33C 109.5
H33A C33 H33C 109.5
H33B C33 H33C 109.5
C35 C34 N3 109.9(3)
C35 C34 C9 124.8(3)
N3 C34 C9 125.2(3)
C34 C35 C36 107.6(3)
C34 C35 C31 125.3(3)
C36 C35 C31 126.9(3)
C41 C36 C37 119.4(3)
C41 C36 C35 106.2(3)
C37 C36 C35 134.4(3)
C38 C37 C36 118.5(3)
C38 C37 H37 120.8
C36 C37 H37 120.8
C37 C38 C39 121.1(3)
C37 C38 H38 119.4
C39 C38 H38 119.4
C40 C39 C38 121.9(3)
C40 C39 H39 119.1
C38 C39 H39 119.1
C39 C40 C41 117.5(3)
C39 C40 H40 121.2
C41 C40 H40 121.2
N3 C41 C40 129.4(3)
N3 C41 C36 109.1(2)
C40 C41 C36 121.5(3)
C8 N1 C15 111.5(3)
C8 N1 C7 122.8(3)
C15 N1 C7 125.5(3)
O3 N2 O4 122.9(4)
O3 N2 C27 119.0(4)
O4 N2 C27 118.1(4)
C41 N3 C34 107.2(3)
C41 N3 C33 123.2(2)
C34 N3 C33 129.5(3)

loop_
_geom_bond_atom_site_label_1
_geom_bond_atom_site_label_2
_geom_bond_distance
C1 C6 1.381(5)
C1 C2 1.384(6)
C1 H1 0.9300
C2 C3 1.347(7)
C2 H2 0.9300
C3 C4 1.364(7)
C3 H3 0.9300
C4 C5 1.378(6)
C4 H4 0.9300
C5 C6 1.371(6)
C5 H5 0.9300
C6 C7 1.498(5)
C7 N1 1.464(4)
C7 H7A 0.9700
C7 H7B 0.9700
C8 O1 1.220(4)
C8 N1 1.366(4)
C8 C9 1.561(5)
C9 C10 1.514(5)
C9 C34 1.517(4)
C9 C16 1.558(5)
C10 C11 1.372(5)
C10 C15 1.388(5)
C11 C12 1.380(6)
C11 H11 0.9300
C12 C13 1.380(6)
C12 H12 0.9300
C13 C14 1.388(6)
C13 H13 0.9300
C14 C15 1.371(5)
C14 H14 0.9300
C15 N1 1.408(5)
C16 C17 1.526(5)
C16 C32 1.530(5)
C16 H16 0.9800
C17 O2 1.213(4)
C17 C18 1.487(5)
C18 C24 1.382(4)
C18 C19 1.386(5)
C19 C20 1.382(5)
C19 H19 0.9300
C20 C21 1.370(5)
C20 H20 0.9300
C21 C23 1.382(5)
C21 C22 1.514(6)
C22 H22A 0.9600
C22 H22B 0.9600
C22 H22C 0.9600
C23 C24 1.369(5)
C23 H23 0.9300
C24 H24 0.9300
C25 C26 1.379(5)
C25 C30 1.388(5)
C25 H25 0.9300
C26 C27 1.375(5)
C26 H26 0.9300
C27 C28 1.376(5)
C27 N2 1.459(5)
C28 C29 1.375(5)
C28 H28 0.9300
C29 C30 1.384(4)
C29 H29 0.9300
C30 C31 1.510(5)
C31 C35 1.503(4)
C31 C32 1.535(4)
C31 H31 0.9800
C32 H32A 0.9700
C32 H32B 0.9700
C33 N3 1.452(4)
C33 H33A 0.9600
C33 H33B 0.9600
C33 H33C 0.9600
C34 C35 1.362(4)
C34 N3 1.391(4)
C35 C36 1.430(4)
C36 C41 1.402(4)
C36 C37 1.405(5)
C37 C38 1.373(5)
C37 H37 0.9300
C38 C39 1.387(5)
C38 H38 0.9300
C39 C40 1.371(5)
C39 H39 0.9300
C40 C41 1.395(4)
C40 H40 0.9300
C41 N3 1.383(4)
N2 O3 1.216(5)
N2 O4 1.218(5)
